data_1557256
loop_
_publ_author_name
'Windorff, Cory J.'
'Celis-Barros, Cristian'
'Sperling, Joseph M.'
'McKinnon, Noah C.'
'Albrecht-Schmitt, Thomas E.'

_publ_section_title
;
 Probing a variation of the inverse-trans-influence in americium and
 lanthanide tribromide tris(tricyclohexylphosphine oxide) complexes
;
_journal_issue 10
_journal_name_full 'Chemical Science'
_journal_page_first 2770
_journal_page_last 2782
_journal_paper_doi 10.1039/C9SC05268B
_journal_volume 11
_journal_year 2020
_chemical_formula_moiety 'C54 H99 Br3 La O3 P3'
_chemical_formula_sum 'C54 H99 Br3 La O3 P3'
_chemical_formula_weight 1267.88
_space_group_crystal_system orthorhombic
_space_group_IT_number 29
_space_group_name_Hall 'P 2c -2ac'
_space_group_name_H-M_alt 'P c a 21'
_atom_sites_solution_hydrogens geom
_audit_creation_date 2019-06-08
_audit_creation_method
;
Olex2 1.2
(compiled 2018.05.29 svn.r3508 for OlexSys, GUI svn.r5506)
;
_audit_update_record
;
2019-10-16 deposited with the CCDC.	2020-02-05 downloaded from the CCDC.
;
_cell_angle_alpha 90
_cell_angle_beta 90
_cell_angle_gamma 90
_cell_formula_units_Z 4
_cell_length_a 28.8790(16)
_cell_length_b 11.4223(7)
_cell_length_c 18.2083(10)
_cell_measurement_reflns_used 9883
_cell_measurement_temperature 130(2)
_cell_measurement_theta_max 27.476
_cell_measurement_theta_min 2.534
_cell_volume 6006.3(6)
_computing_cell_refinement 'SAINT V8.38A (?, 2016)'
_computing_data_reduction 'SAINT V8.38A (?, 2016)'
_computing_molecular_graphics 'Olex2 (Dolomanov et al., 2009)'
_computing_publication_material 'Olex2 (Dolomanov et al., 2009)'
_computing_structure_refinement 'XL (Sheldrick, 2008)'
_computing_structure_solution 'SHELXT 2014/5 (Sheldrick, 2014)'
_diffrn_ambient_temperature 130(2)
_diffrn_measured_fraction_theta_full 0.999
_diffrn_measured_fraction_theta_max 0.999
_diffrn_measurement_device_type 'Bruker APEX-III CMOS'
_diffrn_measurement_method '\f and \w scans'
_diffrn_radiation_type MoK\a
_diffrn_radiation_wavelength 0.71073
_diffrn_reflns_av_R_equivalents 0.0669
_diffrn_reflns_av_unetI/netI 0.0436
_diffrn_reflns_Laue_measured_fraction_full 0.999
_diffrn_reflns_Laue_measured_fraction_max 0.999
_diffrn_reflns_limit_h_max 37
_diffrn_reflns_limit_h_min -37
_diffrn_reflns_limit_k_max 14
_diffrn_reflns_limit_k_min -14
_diffrn_reflns_limit_l_max 23
_diffrn_reflns_limit_l_min -22
_diffrn_reflns_number 109745
_diffrn_reflns_point_group_measured_fraction_full 1.000
_diffrn_reflns_point_group_measured_fraction_max 0.999
_diffrn_reflns_theta_full 25.500
_diffrn_reflns_theta_max 27.545
_diffrn_reflns_theta_min 2.220
_diffrn_standards_number 0
_exptl_absorpt_coefficient_mu 2.824
_exptl_absorpt_correction_T_max 0.7456
_exptl_absorpt_correction_T_min 0.6638
_exptl_absorpt_correction_type multi-scan
_exptl_absorpt_process_details
'SADABS-2016/2 (Bruker,2016/2) was used for absorption correction. wR2(int) was 0.0828 before and 0.0692 after correction. The Ratio of minimum to maximum transmission is 0.8903. The \l/2 correction factor is Not present.'
_exptl_crystal_colour 'clear colourless'
_exptl_crystal_colour_lustre clear
_exptl_crystal_colour_primary colourless
_exptl_crystal_density_diffrn 1.402
_exptl_crystal_description block
_exptl_crystal_F_000 2616
_exptl_crystal_preparation 'combining reagents in iPrOH'
_exptl_crystal_recrystallization_method 'Re-crystallisation from solvent: iPrOH'
_exptl_crystal_size_max 0.267
_exptl_crystal_size_mid 0.157
_exptl_crystal_size_min 0.153
_refine_diff_density_max 0.757
_refine_diff_density_min -0.569
_refine_diff_density_rms 0.088
_refine_ls_abs_structure_details
;
 Refined as an inversion twin.
;
_refine_ls_abs_structure_Flack 0.018(9)
_refine_ls_extinction_method none
_refine_ls_goodness_of_fit_ref 1.093
_refine_ls_hydrogen_treatment constr
_refine_ls_matrix_type full
_refine_ls_number_parameters 578
_refine_ls_number_reflns 13561
_refine_ls_number_restraints 1
_refine_ls_restrained_S_all 1.093
_refine_ls_R_factor_all 0.0510
_refine_ls_R_factor_gt 0.0348
_refine_ls_shift/su_max 0.002
_refine_ls_shift/su_mean 0.000
_refine_ls_structure_factor_coef Fsqd
_refine_ls_weighting_details 'w=1/[\s^2^(Fo^2^)+(0.0056P)^2^+8.3987P] where P=(Fo^2^+2Fc^2^)/3'
_refine_ls_weighting_scheme calc
_refine_ls_wR_factor_gt 0.0566
_refine_ls_wR_factor_ref 0.0620
_reflns_Friedel_coverage 0.938
_reflns_Friedel_fraction_full 1.000
_reflns_Friedel_fraction_max 0.999
_reflns_number_gt 11489
_reflns_number_total 13561
_reflns_threshold_expression 'I > 2\s(I)'
_cod_data_source_file c9sc05268b2.cif
_cod_data_source_block 'save_a'
_cod_depositor_comments
;Adding full bibliography for 1557253--1557257.cif.

 Adding full bibliography for 1557253--1557257.cif.
;
_cod_database_code 1557256
_shelx_shelxl_version_number 2016/6
_shelx_space_group_comment
;
The symmetry employed for this shelxl refinement is uniquely defined
by the following loop, which should always be used as a source of
symmetry information in preference to the above space-group names.
They are only intended as comments.
;
_shelx_estimated_absorpt_t_max 0.672
_shelx_estimated_absorpt_t_min 0.519
_olex2_refinement_description
;
1. Twinned data refinement
 Scales: 0.982(9)
 0.018(9)
2. Fixed Uiso
 At 1.2 times of:
  All C(H) groups, All C(H,H) groups
3.a Ternary CH refined with riding coordinates:
 C1(H1), C7(H7), C13(H13), C19(H19), C25(H25), C31(H31), C37(H37), C43(H43),
 C49(H49)
3.b Secondary CH2 refined with riding coordinates:
 C2(H2A,H2B), C3(H3A,H3B), C4(H4A,H4B), C5(H5A,H5B), C6(H6A,H6B), C8(H8A,H8B),
 C9(H9A,H9B), C10(H10A,H10B), C11(H11A,H11B), C12(H12A,H12B), C14(H14A,H14B),
 C15(H15A,H15B), C16(H16A,H16B), C17(H17A,H17B), C18(H18A,H18B), C20(H20A,H20B),
  C21(H21A,H21B), C22(H22A,H22B), C23(H23A,H23B), C24(H24A,H24B), C26(H26A,
 H26B), C27(H27A,H27B), C28(H28A,H28B), C29(H29A,H29B), C30(H30A,H30B),
 C32(H32A,H32B), C33(H33A,H33B), C34(H34A,H34B), C35(H35A,H35B), C36(H36A,H36B),
  C38(H38A,H38B), C39(H39A,H39B), C40(H40A,H40B), C41(H41A,H41B), C42(H42A,
 H42B), C44(H44A,H44B), C45(H45A,H45B), C46(H46A,H46B), C47(H47A,H47B),
 C48(H48A,H48B), C50(H50A,H50B), C51(H51A,H51B), C52(H52A,H52B), C53(H53A,H53B),
  C54(H54A,H54B)
;
_olex2_exptl_crystal_mounting_method 'nylon loop'
_olex2_submission_original_sample_id cjw86
_olex2_submission_special_instructions 'No special instructions were received'

loop_
_space_group_symop_operation_xyz
'x, y, z'
'-x, -y, z+1/2'
'x+1/2, -y, z'
'-x+1/2, y, z+1/2'

loop_
_atom_site_label
_atom_site_type_symbol
_atom_site_fract_x
_atom_site_fract_y
_atom_site_fract_z
_atom_site_U_iso_or_equiv
_atom_site_adp_type
_atom_site_occupancy
_atom_site_site_symmetry_order
_atom_site_calc_flag
_atom_site_refinement_flags_posn
La1 La 0.37299(2) 0.41935(2) 0.48378(2) 0.01405(6) Uani 1 1 d .
Br1 Br 0.43318(2) 0.41439(6) 0.61373(3) 0.03313(15) Uani 1 1 d .
Br2 Br 0.31540(2) 0.39191(6) 0.35159(3) 0.03176(15) Uani 1 1 d .
Br3 Br 0.37209(2) 0.67892(4) 0.48383(7) 0.04095(14) Uani 1 1 d .
P1 P 0.26428(5) 0.45799(13) 0.60236(8) 0.0187(3) Uani 1 1 d .
P2 P 0.47938(5) 0.46546(13) 0.36221(9) 0.0205(3) Uani 1 1 d .
P3 P 0.38695(4) 0.08122(11) 0.48889(11) 0.0215(3) Uani 1 1 d .
O1 O 0.30653(13) 0.4241(3) 0.5583(2) 0.0225(9) Uani 1 1 d .
O2 O 0.43926(12) 0.4208(3) 0.4077(2) 0.0232(9) Uani 1 1 d .
O3 O 0.37681(13) 0.2112(3) 0.4897(3) 0.0246(8) Uani 1 1 d .
C1 C 0.27840(18) 0.4562(5) 0.6995(3) 0.0200(11) Uani 1 1 d .
H1 H 0.248988 0.461615 0.728303 0.024 Uiso 1 1 calc R
C2 C 0.3096(2) 0.5600(6) 0.7207(3) 0.0334(15) Uani 1 1 d .
H2A H 0.338235 0.558329 0.690772 0.040 Uiso 1 1 calc R
H2B H 0.293289 0.634475 0.710593 0.040 Uiso 1 1 calc R
C3 C 0.3221(2) 0.5530(6) 0.8024(4) 0.0412(17) Uani 1 1 d .
H3A H 0.343359 0.618118 0.814876 0.049 Uiso 1 1 calc R
H3B H 0.293641 0.562580 0.832134 0.049 Uiso 1 1 calc R
C4 C 0.3447(2) 0.4390(7) 0.8218(4) 0.0453(19) Uani 1 1 d .
H4A H 0.351016 0.436983 0.875229 0.054 Uiso 1 1 calc R
H4B H 0.374710 0.432740 0.795752 0.054 Uiso 1 1 calc R
C5 C 0.3144(2) 0.3356(7) 0.8012(3) 0.0358(17) Uani 1 1 d .
H5A H 0.285522 0.337551 0.830462 0.043 Uiso 1 1 calc R
H5B H 0.330849 0.261694 0.812458 0.043 Uiso 1 1 calc R
C6 C 0.3027(2) 0.3404(5) 0.7191(3) 0.0307(14) Uani 1 1 d .
H6A H 0.282219 0.273881 0.706323 0.037 Uiso 1 1 calc R
H6B H 0.331489 0.332889 0.689959 0.037 Uiso 1 1 calc R
C7 C 0.2166(2) 0.3568(5) 0.5829(3) 0.0256(13) Uani 1 1 d .
H7 H 0.194828 0.399638 0.549728 0.031 Uiso 1 1 calc R
C8 C 0.2343(2) 0.2518(6) 0.5392(4) 0.0398(17) Uani 1 1 d .
H8A H 0.248970 0.279562 0.493310 0.048 Uiso 1 1 calc R
H8B H 0.258072 0.210090 0.568339 0.048 Uiso 1 1 calc R
C9 C 0.1952(2) 0.1676(6) 0.5205(4) 0.0428(17) Uani 1 1 d .
H9A H 0.173303 0.206626 0.486574 0.051 Uiso 1 1 calc R
H9B H 0.208165 0.098459 0.494955 0.051 Uiso 1 1 calc R
C10 C 0.1694(2) 0.1279(5) 0.5882(4) 0.0366(16) Uani 1 1 d .
H10A H 0.143762 0.075279 0.573701 0.044 Uiso 1 1 calc R
H10B H 0.190664 0.083402 0.620501 0.044 Uiso 1 1 calc R
C11 C 0.1503(2) 0.2316(5) 0.6293(4) 0.0321(15) Uani 1 1 d .
H11A H 0.134968 0.204061 0.674711 0.038 Uiso 1 1 calc R
H11B H 0.126715 0.271014 0.598576 0.038 Uiso 1 1 calc R
C12 C 0.1885(2) 0.3200(6) 0.6495(3) 0.0278(14) Uani 1 1 d .
H12A H 0.174122 0.390118 0.671861 0.033 Uiso 1 1 calc R
H12B H 0.209372 0.284437 0.686353 0.033 Uiso 1 1 calc R
C13 C 0.24655(19) 0.6033(5) 0.5759(3) 0.0227(12) Uani 1 1 d .
H13 H 0.273350 0.655945 0.586772 0.027 Uiso 1 1 calc R
C14 C 0.23805(19) 0.6120(4) 0.4928(4) 0.0266(13) Uani 1 1 d .
H14A H 0.265449 0.582160 0.465973 0.032 Uiso 1 1 calc R
H14B H 0.211093 0.562999 0.479180 0.032 Uiso 1 1 calc R
C15 C 0.2289(2) 0.7389(5) 0.4707(3) 0.0333(15) Uani 1 1 d .
H15A H 0.257048 0.786181 0.480046 0.040 Uiso 1 1 calc R
H15B H 0.222091 0.742525 0.417494 0.040 Uiso 1 1 calc R
C16 C 0.1885(2) 0.7904(5) 0.5133(4) 0.0383(17) Uani 1 1 d .
H16A H 0.185121 0.874150 0.500333 0.046 Uiso 1 1 calc R
H16B H 0.159687 0.749658 0.498940 0.046 Uiso 1 1 calc R
C17 C 0.1951(2) 0.7796(5) 0.5954(4) 0.0407(17) Uani 1 1 d .
H17A H 0.166739 0.807073 0.620620 0.049 Uiso 1 1 calc R
H17B H 0.221069 0.830357 0.610935 0.049 Uiso 1 1 calc R
C18 C 0.2052(2) 0.6528(5) 0.6185(4) 0.0307(14) Uani 1 1 d .
H18A H 0.211939 0.650241 0.671748 0.037 Uiso 1 1 calc R
H18B H 0.177575 0.603711 0.609132 0.037 Uiso 1 1 calc R
C19 C 0.4617(2) 0.5969(6) 0.3147(4) 0.0404(17) Uani 1 1 d .
H19 H 0.450417 0.648044 0.355482 0.048 Uiso 1 1 calc R
C20 C 0.5001(2) 0.6696(5) 0.2806(4) 0.0310(14) Uani 1 1 d .
H20A H 0.515814 0.623071 0.242114 0.037 Uiso 1 1 calc R
H20B H 0.523270 0.689205 0.318749 0.037 Uiso 1 1 calc R
C21 C 0.4813(3) 0.7836(7) 0.2465(5) 0.056(2) Uani 1 1 d .
H21A H 0.474720 0.839610 0.286675 0.067 Uiso 1 1 calc R
H21B H 0.505802 0.818268 0.215413 0.067 Uiso 1 1 calc R
C22 C 0.4403(3) 0.7708(8) 0.2030(5) 0.073(3) Uani 1 1 d .
H22A H 0.449074 0.737589 0.154795 0.088 Uiso 1 1 calc R
H22B H 0.427062 0.849494 0.194075 0.088 Uiso 1 1 calc R
C23 C 0.4036(3) 0.6955(7) 0.2357(5) 0.062(2) Uani 1 1 d .
H23A H 0.380714 0.676155 0.197116 0.075 Uiso 1 1 calc R
H23B H 0.387299 0.740794 0.274225 0.075 Uiso 1 1 calc R
C24 C 0.4210(3) 0.5838(9) 0.2688(6) 0.088(4) Uani 1 1 d .
H24A H 0.395936 0.548773 0.298681 0.106 Uiso 1 1 calc R
H24B H 0.428296 0.528330 0.228691 0.106 Uiso 1 1 calc R
C25 C 0.4989(2) 0.3457(6) 0.3046(4) 0.0428(18) Uani 1 1 d .
H25 H 0.510490 0.287820 0.341446 0.051 Uiso 1 1 calc R
C26 C 0.5419(2) 0.3711(6) 0.2599(4) 0.0375(16) Uani 1 1 d .
H26A H 0.535513 0.436997 0.226074 0.045 Uiso 1 1 calc R
H26B H 0.567141 0.395553 0.293372 0.045 Uiso 1 1 calc R
C27 C 0.5578(3) 0.2676(9) 0.2161(6) 0.088(4) Uani 1 1 d .
H27A H 0.578679 0.296426 0.176988 0.106 Uiso 1 1 calc R
H27B H 0.576436 0.216986 0.248824 0.106 Uiso 1 1 calc R
C28 C 0.5235(3) 0.1965(9) 0.1825(5) 0.071(3) Uani 1 1 d .
H28A H 0.537661 0.119850 0.170741 0.085 Uiso 1 1 calc R
H28B H 0.514644 0.233459 0.135309 0.085 Uiso 1 1 calc R
C29 C 0.4800(2) 0.1743(6) 0.2256(4) 0.0452(18) Uani 1 1 d .
H29A H 0.455320 0.148203 0.191534 0.054 Uiso 1 1 calc R
H29B H 0.485717 0.110234 0.261000 0.054 Uiso 1 1 calc R
C30 C 0.4635(3) 0.2798(7) 0.2664(5) 0.061(3) Uani 1 1 d .
H30A H 0.447854 0.332753 0.231202 0.074 Uiso 1 1 calc R
H30B H 0.440019 0.254482 0.302753 0.074 Uiso 1 1 calc R
C31 C 0.52705(19) 0.5059(5) 0.4208(3) 0.0251(13) Uani 1 1 d .
H31 H 0.552524 0.538283 0.389672 0.030 Uiso 1 1 calc R
C32 C 0.5118(2) 0.6002(5) 0.4757(4) 0.0316(15) Uani 1 1 d .
H32A H 0.500587 0.669572 0.448416 0.038 Uiso 1 1 calc R
H32B H 0.485874 0.569820 0.505644 0.038 Uiso 1 1 calc R
C33 C 0.5512(3) 0.6362(6) 0.5259(4) 0.0447(18) Uani 1 1 d .
H33A H 0.540627 0.698395 0.559794 0.054 Uiso 1 1 calc R
H33B H 0.577179 0.667694 0.496305 0.054 Uiso 1 1 calc R
C34 C 0.5677(3) 0.5302(6) 0.5698(4) 0.0446(18) Uani 1 1 d .
H34A H 0.593424 0.553260 0.602608 0.053 Uiso 1 1 calc R
H34B H 0.541994 0.500309 0.600625 0.053 Uiso 1 1 calc R
C35 C 0.5838(2) 0.4349(7) 0.5176(4) 0.0461(19) Uani 1 1 d .
H35A H 0.611081 0.463064 0.489787 0.055 Uiso 1 1 calc R
H35B H 0.593329 0.365245 0.546179 0.055 Uiso 1 1 calc R
C36 C 0.5459(2) 0.4007(5) 0.4642(3) 0.0306(15) Uani 1 1 d .
H36A H 0.520157 0.363899 0.491751 0.037 Uiso 1 1 calc R
H36B H 0.558172 0.341966 0.429315 0.037 Uiso 1 1 calc R
C37 C 0.44840(18) 0.0582(4) 0.4696(3) 0.0252(14) Uani 1 1 d .
H37 H 0.454884 0.102113 0.423251 0.030 Uiso 1 1 calc R
C38 C 0.48016(19) 0.1115(5) 0.5276(3) 0.0299(14) Uani 1 1 d .
H38A H 0.475830 0.069982 0.574838 0.036 Uiso 1 1 calc R
H38B H 0.471915 0.194763 0.535068 0.036 Uiso 1 1 calc R
C39 C 0.5311(2) 0.1023(5) 0.5037(4) 0.0356(16) Uani 1 1 d .
H39A H 0.536062 0.151114 0.459448 0.043 Uiso 1 1 calc R
H39B H 0.551191 0.133211 0.543304 0.043 Uiso 1 1 calc R
C40 C 0.54481(19) -0.0231(5) 0.4870(5) 0.0372(14) Uani 1 1 d .
H40A H 0.542857 -0.070751 0.532274 0.045 Uiso 1 1 calc R
H40B H 0.577206 -0.025385 0.469209 0.045 Uiso 1 1 calc R
C41 C 0.5128(2) -0.0741(5) 0.4286(4) 0.0335(15) Uani 1 1 d .
H41A H 0.521585 -0.156378 0.418813 0.040 Uiso 1 1 calc R
H41B H 0.516312 -0.029360 0.382414 0.040 Uiso 1 1 calc R
C42 C 0.46189(19) -0.0692(5) 0.4539(3) 0.0288(13) Uani 1 1 d .
H42A H 0.441585 -0.101717 0.415129 0.035 Uiso 1 1 calc R
H42B H 0.457863 -0.116950 0.498827 0.035 Uiso 1 1 calc R
C43 C 0.3537(2) 0.0124(5) 0.4160(3) 0.0234(13) Uani 1 1 d .
H43 H 0.355019 -0.074480 0.422641 0.028 Uiso 1 1 calc R
C44 C 0.37326(19) 0.0430(5) 0.3403(3) 0.0267(13) Uani 1 1 d .
H44A H 0.373889 0.129202 0.334514 0.032 Uiso 1 1 calc R
H44B H 0.405485 0.014031 0.336724 0.032 Uiso 1 1 calc R
C45 C 0.3443(2) -0.0107(6) 0.2788(4) 0.0356(16) Uani 1 1 d .
H45A H 0.357356 0.013047 0.230696 0.043 Uiso 1 1 calc R
H45B H 0.345897 -0.097093 0.282029 0.043 Uiso 1 1 calc R
C46 C 0.2942(2) 0.0282(6) 0.2834(4) 0.0375(16) Uani 1 1 d .
H46A H 0.292312 0.113733 0.275139 0.045 Uiso 1 1 calc R
H46B H 0.276024 -0.011181 0.244524 0.045 Uiso 1 1 calc R
C47 C 0.2739(2) -0.0011(6) 0.3576(4) 0.0373(16) Uani 1 1 d .
H47A H 0.272680 -0.087171 0.363475 0.045 Uiso 1 1 calc R
H47B H 0.241887 0.029357 0.360395 0.045 Uiso 1 1 calc R
C48 C 0.3027(2) 0.0516(5) 0.4196(3) 0.0299(14) Uani 1 1 d .
H48A H 0.289287 0.027614 0.467359 0.036 Uiso 1 1 calc R
H48B H 0.301168 0.138066 0.416617 0.036 Uiso 1 1 calc R
C49 C 0.3756(2) 0.0151(5) 0.5786(3) 0.0250(13) Uani 1 1 d .
H49 H 0.399678 -0.046909 0.585683 0.030 Uiso 1 1 calc R
C50 C 0.3287(2) -0.0446(5) 0.5896(3) 0.0306(14) Uani 1 1 d .
H50A H 0.303587 0.013794 0.584187 0.037 Uiso 1 1 calc R
H50B H 0.324324 -0.105703 0.551739 0.037 Uiso 1 1 calc R
C51 C 0.3263(2) -0.0999(6) 0.6658(4) 0.0353(15) Uani 1 1 d .
H51A H 0.295211 -0.134843 0.672965 0.042 Uiso 1 1 calc R
H51B H 0.349402 -0.163564 0.669142 0.042 Uiso 1 1 calc R
C52 C 0.3353(2) -0.0113(7) 0.7267(4) 0.0436(18) Uani 1 1 d .
H52A H 0.309721 0.046329 0.728059 0.052 Uiso 1 1 calc R
H52B H 0.336026 -0.052289 0.774644 0.052 Uiso 1 1 calc R
C53 C 0.3809(2) 0.0524(6) 0.7150(4) 0.0425(17) Uani 1 1 d .
H53A H 0.384129 0.115041 0.752280 0.051 Uiso 1 1 calc R
H53B H 0.406868 -0.003225 0.721745 0.051 Uiso 1 1 calc R
C54 C 0.3837(2) 0.1057(5) 0.6389(3) 0.0294(14) Uani 1 1 d .
H54A H 0.414553 0.141733 0.632100 0.035 Uiso 1 1 calc R
H54B H 0.360161 0.168429 0.634529 0.035 Uiso 1 1 calc R

loop_
_atom_site_aniso_label
_atom_site_aniso_U_11
_atom_site_aniso_U_22
_atom_site_aniso_U_33
_atom_site_aniso_U_23
_atom_site_aniso_U_13
_atom_site_aniso_U_12
La1 0.01346(11) 0.01583(12) 0.01287(11) 0.0000(2) 0.00051(12) -0.00156(11)
Br1 0.0359(3) 0.0411(4) 0.0224(3) 0.0043(3) -0.0134(3) -0.0116(3)
Br2 0.0305(3) 0.0421(4) 0.0227(3) 0.0003(3) -0.0114(3) -0.0028(3)
Br3 0.0360(3) 0.0165(2) 0.0704(4) 0.0010(5) 0.0075(4) -0.0023(2)
P1 0.0187(7) 0.0213(7) 0.0160(7) -0.0016(6) 0.0048(6) -0.0028(6)
P2 0.0169(7) 0.0197(7) 0.0249(8) 0.0000(7) 0.0068(6) -0.0016(6)
P3 0.0228(6) 0.0161(5) 0.0255(7) 0.0024(8) -0.0040(8) -0.0003(5)
O1 0.020(2) 0.026(2) 0.022(2) -0.0021(18) 0.0061(16) -0.0020(17)
O2 0.0159(19) 0.024(2) 0.029(2) -0.0042(18) 0.0082(17) -0.0029(17)
O3 0.0243(18) 0.0216(16) 0.028(2) 0.002(3) -0.0018(19) 0.0005(15)
C1 0.017(3) 0.030(3) 0.014(3) -0.001(2) 0.004(2) 0.000(2)
C2 0.037(4) 0.036(4) 0.027(3) -0.008(3) 0.004(3) -0.009(3)
C3 0.037(4) 0.059(5) 0.028(4) -0.014(3) -0.003(3) -0.008(3)
C4 0.035(4) 0.076(6) 0.026(3) -0.009(4) -0.005(3) 0.004(4)
C5 0.023(3) 0.054(5) 0.031(4) 0.005(3) -0.003(3) 0.006(3)
C6 0.022(3) 0.040(4) 0.030(4) 0.000(3) 0.000(3) 0.003(3)
C7 0.028(3) 0.027(3) 0.022(3) 0.003(2) 0.001(2) -0.004(3)
C8 0.043(4) 0.039(4) 0.038(4) -0.018(3) 0.016(3) -0.018(3)
C9 0.047(4) 0.040(4) 0.042(4) -0.014(3) 0.005(3) -0.016(3)
C10 0.028(3) 0.031(3) 0.052(4) 0.000(3) -0.003(3) -0.007(3)
C11 0.022(3) 0.029(3) 0.045(4) 0.006(3) 0.003(3) -0.006(3)
C12 0.026(3) 0.028(3) 0.030(3) 0.000(3) 0.006(3) -0.006(3)
C13 0.022(3) 0.023(3) 0.023(3) -0.005(2) 0.005(2) -0.003(2)
C14 0.028(3) 0.027(3) 0.025(3) 0.002(3) 0.001(3) -0.003(2)
C15 0.040(3) 0.027(3) 0.033(4) 0.008(3) -0.002(3) -0.010(3)
C16 0.033(4) 0.026(3) 0.056(5) 0.007(3) -0.001(3) -0.002(3)
C17 0.041(4) 0.024(3) 0.057(5) -0.005(3) 0.009(3) 0.002(3)
C18 0.029(3) 0.025(3) 0.038(4) -0.004(3) 0.009(3) 0.001(3)
C19 0.028(3) 0.042(4) 0.051(4) 0.018(3) -0.007(3) -0.006(3)
C20 0.034(3) 0.023(3) 0.036(4) 0.008(3) 0.010(3) 0.000(3)
C21 0.057(5) 0.038(4) 0.073(6) 0.022(4) -0.008(4) -0.009(4)
C22 0.090(7) 0.062(6) 0.067(6) 0.036(5) -0.015(5) -0.008(5)
C23 0.056(5) 0.064(5) 0.067(6) 0.036(5) -0.033(4) -0.010(4)
C24 0.065(6) 0.100(8) 0.101(8) 0.075(7) -0.050(6) -0.040(6)
C25 0.033(4) 0.045(4) 0.050(4) -0.022(4) 0.019(3) -0.007(3)
C26 0.030(3) 0.045(4) 0.038(4) -0.011(3) 0.015(3) -0.002(3)
C27 0.068(6) 0.079(7) 0.118(9) -0.060(6) 0.057(6) -0.011(5)
C28 0.063(6) 0.081(7) 0.069(6) -0.034(5) 0.012(5) 0.015(5)
C29 0.049(4) 0.032(4) 0.054(5) -0.020(3) -0.003(4) 0.003(3)
C30 0.041(5) 0.053(5) 0.090(7) -0.041(5) 0.024(4) -0.010(4)
C31 0.021(3) 0.024(3) 0.031(3) 0.002(3) 0.006(3) -0.001(2)
C32 0.041(3) 0.018(3) 0.036(4) 0.000(3) -0.009(3) 0.001(2)
C33 0.058(5) 0.031(4) 0.045(4) 0.002(3) -0.010(4) -0.018(3)
C34 0.046(4) 0.047(4) 0.041(4) 0.014(3) -0.013(3) -0.022(4)
C35 0.026(3) 0.059(5) 0.053(4) 0.029(4) -0.007(3) -0.001(3)
C36 0.030(3) 0.023(3) 0.039(4) 0.007(3) 0.005(3) 0.007(2)
C37 0.026(3) 0.019(3) 0.030(4) 0.001(2) -0.003(2) -0.001(2)
C38 0.026(3) 0.029(3) 0.034(4) -0.001(3) -0.004(3) -0.003(3)
C39 0.025(3) 0.030(3) 0.052(5) -0.005(3) -0.007(3) -0.001(2)
C40 0.027(3) 0.033(3) 0.052(4) 0.001(4) -0.001(4) 0.005(2)
C41 0.032(3) 0.019(3) 0.049(4) -0.001(3) 0.003(3) 0.002(3)
C42 0.027(3) 0.019(3) 0.041(3) 0.000(2) 0.001(3) 0.000(2)
C43 0.027(4) 0.019(3) 0.024(3) 0.003(2) -0.005(3) -0.005(3)
C44 0.027(3) 0.023(3) 0.031(4) 0.003(3) -0.002(3) -0.003(3)
C45 0.046(4) 0.037(4) 0.024(4) -0.006(3) -0.007(3) -0.001(3)
C46 0.040(4) 0.040(4) 0.033(4) 0.002(3) -0.014(3) -0.009(3)
C47 0.032(3) 0.041(4) 0.039(4) 0.004(3) -0.012(3) -0.010(3)
C48 0.026(3) 0.034(3) 0.030(3) -0.001(3) -0.008(3) -0.002(3)
C49 0.029(3) 0.022(3) 0.024(3) 0.003(3) 0.001(3) -0.001(3)
C50 0.025(3) 0.031(3) 0.036(4) 0.004(3) 0.001(3) 0.000(3)
C51 0.028(3) 0.031(4) 0.047(4) 0.008(3) 0.005(3) -0.001(3)
C52 0.046(4) 0.051(4) 0.034(4) 0.007(4) 0.014(3) -0.003(3)
C53 0.048(4) 0.044(4) 0.035(4) 0.005(3) 0.002(3) -0.006(3)
C54 0.035(3) 0.026(3) 0.028(3) -0.001(3) 0.002(3) -0.002(3)

loop_
_atom_type_symbol
_atom_type_description
_atom_type_scat_dispersion_real
_atom_type_scat_dispersion_imag
_atom_type_scat_source
C C 0.0033 0.0016 'International Tables Vol C Tables 4.2.6.8 and 6.1.1.4'
H H 0.0000 0.0000 'International Tables Vol C Tables 4.2.6.8 and 6.1.1.4'
O O 0.0106 0.0060 'International Tables Vol C Tables 4.2.6.8 and 6.1.1.4'
P P 0.1023 0.0942 'International Tables Vol C Tables 4.2.6.8 and 6.1.1.4'
Br Br -0.2901 2.4595 'International Tables Vol C Tables 4.2.6.8 and 6.1.1.4'
La La -0.2871 2.4523 'International Tables Vol C Tables 4.2.6.8 and 6.1.1.4'

loop_
_geom_angle_atom_site_label_1
_geom_angle_atom_site_label_2
_geom_angle_atom_site_label_3
_geom_angle
Br1 La1 Br2 172.59(2)
Br1 La1 Br3 91.39(3)
Br2 La1 Br3 95.84(3)
O1 La1 Br1 91.08(10)
O1 La1 Br2 90.73(10)
O1 La1 Br3 88.27(9)
O1 La1 O2 178.16(13)
O1 La1 O3 91.97(14)
O2 La1 Br1 89.62(10)
O2 La1 Br2 88.79(10)
O2 La1 Br3 90.01(10)
O2 La1 O3 89.78(14)
O3 La1 Br1 85.23(12)
O3 La1 Br2 87.53(12)
O3 La1 Br3 176.61(12)
O1 P1 C1 109.5(2)
O1 P1 C7 110.0(2)
O1 P1 C13 108.9(2)
C1 P1 C7 110.5(3)
C13 P1 C1 109.6(3)
C13 P1 C7 108.4(3)
O2 P2 C19 109.1(3)
O2 P2 C25 107.5(3)
O2 P2 C31 110.3(3)
C19 P2 C25 115.9(4)
C31 P2 C19 106.6(3)
C31 P2 C25 107.3(3)
O3 P3 C37 109.3(2)
O3 P3 C43 109.2(3)
O3 P3 C49 111.2(3)
C37 P3 C49 106.6(3)
C43 P3 C37 108.1(3)
C43 P3 C49 112.3(3)
P1 O1 La1 166.3(2)
P2 O2 La1 160.7(2)
P3 O3 La1 170.9(3)
P1 C1 H1 108.6
C2 C1 P1 111.5(4)
C2 C1 H1 108.6
C2 C1 C6 109.7(5)
C6 C1 P1 109.7(4)
C6 C1 H1 108.6
C1 C2 H2A 109.7
C1 C2 H2B 109.7
H2A C2 H2B 108.2
C3 C2 C1 109.9(5)
C3 C2 H2A 109.7
C3 C2 H2B 109.7
C2 C3 H3A 109.2
C2 C3 H3B 109.2
H3A C3 H3B 107.9
C4 C3 C2 112.0(5)
C4 C3 H3A 109.2
C4 C3 H3B 109.2
C3 C4 H4A 109.3
C3 C4 H4B 109.3
C3 C4 C5 111.5(6)
H4A C4 H4B 108.0
C5 C4 H4A 109.3
C5 C4 H4B 109.3
C4 C5 H5A 109.7
C4 C5 H5B 109.7
C4 C5 C6 109.9(6)
H5A C5 H5B 108.2
C6 C5 H5A 109.7
C6 C5 H5B 109.7
C1 C6 H6A 109.5
C1 C6 H6B 109.5
C5 C6 C1 110.9(5)
C5 C6 H6A 109.5
C5 C6 H6B 109.5
H6A C6 H6B 108.1
P1 C7 H7 106.3
C8 C7 P1 110.2(4)
C8 C7 H7 106.3
C12 C7 P1 115.0(4)
C12 C7 H7 106.3
C12 C7 C8 112.1(5)
C7 C8 H8A 109.3
C7 C8 H8B 109.3
H8A C8 H8B 108.0
C9 C8 C7 111.5(5)
C9 C8 H8A 109.3
C9 C8 H8B 109.3
C8 C9 H9A 109.2
C8 C9 H9B 109.2
H9A C9 H9B 107.9
C10 C9 C8 111.9(5)
C10 C9 H9A 109.2
C10 C9 H9B 109.2
C9 C10 H10A 109.6
C9 C10 H10B 109.6
H10A C10 H10B 108.1
C11 C10 C9 110.5(5)
C11 C10 H10A 109.6
C11 C10 H10B 109.6
C10 C11 H11A 109.2
C10 C11 H11B 109.2
C10 C11 C12 111.9(5)
H11A C11 H11B 107.9
C12 C11 H11A 109.2
C12 C11 H11B 109.2
C7 C12 C11 112.0(5)
C7 C12 H12A 109.2
C7 C12 H12B 109.2
C11 C12 H12A 109.2
C11 C12 H12B 109.2
H12A C12 H12B 107.9
P1 C13 H13 106.3
C14 C13 P1 111.6(4)
C14 C13 H13 106.3
C18 C13 P1 115.2(4)
C18 C13 H13 106.3
C18 C13 C14 110.5(5)
C13 C14 H14A 109.6
C13 C14 H14B 109.6
H14A C14 H14B 108.1
C15 C14 C13 110.3(5)
C15 C14 H14A 109.6
C15 C14 H14B 109.6
C14 C15 H15A 109.3
C14 C15 H15B 109.3
H15A C15 H15B 108.0
C16 C15 C14 111.5(5)
C16 C15 H15A 109.3
C16 C15 H15B 109.3
C15 C16 H16A 109.2
C15 C16 H16B 109.2
H16A C16 H16B 107.9
C17 C16 C15 112.2(5)
C17 C16 H16A 109.2
C17 C16 H16B 109.2
C16 C17 H17A 109.2
C16 C17 H17B 109.2
C16 C17 C18 111.8(5)
H17A C17 H17B 107.9
C18 C17 H17A 109.2
C18 C17 H17B 109.2
C13 C18 C17 111.0(5)
C13 C18 H18A 109.4
C13 C18 H18B 109.4
C17 C18 H18A 109.4
C17 C18 H18B 109.4
H18A C18 H18B 108.0
P2 C19 H19 102.9
C20 C19 P2 116.4(4)
C20 C19 H19 102.9
C24 C19 P2 114.8(5)
C24 C19 H19 102.9
C24 C19 C20 114.4(6)
C19 C20 H20A 109.3
C19 C20 H20B 109.3
C19 C20 C21 111.7(6)
H20A C20 H20B 107.9
C21 C20 H20A 109.3
C21 C20 H20B 109.3
C20 C21 H21A 108.4
C20 C21 H21B 108.4
H21A C21 H21B 107.5
C22 C21 C20 115.4(7)
C22 C21 H21A 108.4
C22 C21 H21B 108.4
C21 C22 H22A 108.5
C21 C22 H22B 108.5
C21 C22 C23 115.2(7)
H22A C22 H22B 107.5
C23 C22 H22A 108.5
C23 C22 H22B 108.5
C22 C23 H23A 108.6
C22 C23 H23B 108.6
C22 C23 C24 114.5(7)
H23A C23 H23B 107.6
C24 C23 H23A 108.6
C24 C23 H23B 108.6
C19 C24 C23 114.6(7)
C19 C24 H24A 108.6
C19 C24 H24B 108.6
C23 C24 H24A 108.6
C23 C24 H24B 108.6
H24A C24 H24B 107.6
P2 C25 H25 102.4
C26 C25 P2 115.0(5)
C26 C25 H25 102.4
C30 C25 P2 116.7(5)
C30 C25 H25 102.4
C30 C25 C26 115.0(6)
C25 C26 H26A 109.1
C25 C26 H26B 109.1
H26A C26 H26B 107.8
C27 C26 C25 112.7(6)
C27 C26 H26A 109.1
C27 C26 H26B 109.1
C26 C27 H27A 107.8
C26 C27 H27B 107.8
H27A C27 H27B 107.2
C28 C27 C26 117.9(8)
C28 C27 H27A 107.8
C28 C27 H27B 107.8
C27 C28 H28A 108.0
C27 C28 H28B 108.0
C27 C28 C29 117.0(7)
H28A C28 H28B 107.3
C29 C28 H28A 108.0
C29 C28 H28B 108.0
C28 C29 H29A 109.0
C28 C29 H29B 109.0
H29A C29 H29B 107.8
C30 C29 C28 113.0(7)
C30 C29 H29A 109.0
C30 C29 H29B 109.0
C25 C30 C29 115.6(7)
C25 C30 H30A 108.4
C25 C30 H30B 108.4
C29 C30 H30A 108.4
C29 C30 H30B 108.4
H30A C30 H30B 107.4
P2 C31 H31 108.7
C32 C31 P2 110.3(4)
C32 C31 H31 108.7
C32 C31 C36 108.4(5)
C36 C31 P2 112.0(4)
C36 C31 H31 108.7
C31 C32 H32A 109.3
C31 C32 H32B 109.3
H32A C32 H32B 108.0
C33 C32 C31 111.6(5)
C33 C32 H32A 109.3
C33 C32 H32B 109.3
C32 C33 H33A 109.8
C32 C33 H33B 109.8
C32 C33 C34 109.5(5)
H33A C33 H33B 108.2
C34 C33 H33A 109.8
C34 C33 H33B 109.8
C33 C34 H34A 109.8
C33 C34 H34B 109.8
H34A C34 H34B 108.2
C35 C34 C33 109.6(6)
C35 C34 H34A 109.8
C35 C34 H34B 109.8
C34 C35 H35A 109.4
C34 C35 H35B 109.4
H35A C35 H35B 108.0
C36 C35 C34 111.4(5)
C36 C35 H35A 109.4
C36 C35 H35B 109.4
C31 C36 H36A 109.1
C31 C36 H36B 109.1
C35 C36 C31 112.6(5)
C35 C36 H36A 109.1
C35 C36 H36B 109.1
H36A C36 H36B 107.8
P3 C37 H37 105.7
C38 C37 P3 113.2(4)
C38 C37 H37 105.7
C38 C37 C42 110.8(5)
C42 C37 P3 114.8(4)
C42 C37 H37 105.7
C37 C38 H38A 109.5
C37 C38 H38B 109.5
C37 C38 C39 110.6(5)
H38A C38 H38B 108.1
C39 C38 H38A 109.5
C39 C38 H38B 109.5
C38 C39 H39A 109.3
C38 C39 H39B 109.3
H39A C39 H39B 107.9
C40 C39 C38 111.7(5)
C40 C39 H39A 109.3
C40 C39 H39B 109.3
C39 C40 H40A 109.7
C39 C40 H40B 109.7
C39 C40 C41 110.0(5)
H40A C40 H40B 108.2
C41 C40 H40A 109.7
C41 C40 H40B 109.7
C40 C41 H41A 109.5
C40 C41 H41B 109.5
C40 C41 C42 110.9(5)
H41A C41 H41B 108.0
C42 C41 H41A 109.5
C42 C41 H41B 109.5
C37 C42 C41 109.4(5)
C37 C42 H42A 109.8
C37 C42 H42B 109.8
C41 C42 H42A 109.8
C41 C42 H42B 109.8
H42A C42 H42B 108.2
P3 C43 H43 108.7
C44 C43 P3 111.3(4)
C44 C43 H43 108.7
C44 C43 C48 109.0(5)
C48 C43 P3 110.4(4)
C48 C43 H43 108.7
C43 C44 H44A 109.3
C43 C44 H44B 109.3
H44A C44 H44B 108.0
C45 C44 C43 111.5(5)
C45 C44 H44A 109.3
C45 C44 H44B 109.3
C44 C45 H45A 109.4
C44 C45 H45B 109.4
H45A C45 H45B 108.0
C46 C45 C44 111.3(5)
C46 C45 H45A 109.4
C46 C45 H45B 109.4
C45 C46 H46A 109.5
C45 C46 H46B 109.5
H46A C46 H46B 108.1
C47 C46 C45 110.8(5)
C47 C46 H46A 109.5
C47 C46 H46B 109.5
C46 C47 H47A 109.4
C46 C47 H47B 109.4
C46 C47 C48 111.4(5)
H47A C47 H47B 108.0
C48 C47 H47A 109.4
C48 C47 H47B 109.4
C43 C48 H48A 109.2
C43 C48 H48B 109.2
C47 C48 C43 112.0(5)
C47 C48 H48A 109.2
C47 C48 H48B 109.2
H48A C48 H48B 107.9
P3 C49 H49 106.4
C50 C49 P3 117.3(4)
C50 C49 H49 106.4
C54 C49 P3 109.6(4)
C54 C49 H49 106.4
C54 C49 C50 110.0(5)
C49 C50 H50A 109.6
C49 C50 H50B 109.6
H50A C50 H50B 108.1
C51 C50 C49 110.1(5)
C51 C50 H50A 109.6
C51 C50 H50B 109.6
C50 C51 H51A 109.1
C50 C51 H51B 109.1
H51A C51 H51B 107.9
C52 C51 C50 112.3(5)
C52 C51 H51A 109.1
C52 C51 H51B 109.1
C51 C52 H52A 109.4
C51 C52 H52B 109.4
H52A C52 H52B 108.0
C53 C52 C51 111.4(6)
C53 C52 H52A 109.4
C53 C52 H52B 109.4
C52 C53 H53A 109.3
C52 C53 H53B 109.3
H53A C53 H53B 108.0
C54 C53 C52 111.5(6)
C54 C53 H53A 109.3
C54 C53 H53B 109.3
C49 C54 H54A 109.2
C49 C54 H54B 109.2
C53 C54 C49 112.1(5)
C53 C54 H54A 109.2
C53 C54 H54B 109.2
H54A C54 H54B 107.9

loop_
_geom_bond_atom_site_label_1
_geom_bond_atom_site_label_2
_geom_bond_distance
La1 Br1 2.9365(7)
La1 Br2 2.9425(7)
La1 Br3 2.9649(5)
La1 O1 2.351(4)
La1 O2 2.363(4)
La1 O3 2.382(3)
P1 O1 1.511(4)
P1 C1 1.816(5)
P1 C7 1.832(6)
P1 C13 1.803(6)
P2 O2 1.513(4)
P2 C19 1.806(7)
P2 C25 1.814(6)
P2 C31 1.802(6)
P3 O3 1.513(3)
P3 C37 1.828(5)
P3 C43 1.817(6)
P3 C49 1.830(6)
C1 H1 1.0000
C1 C2 1.538(8)
C1 C6 1.539(8)
C2 H2A 0.9900
C2 H2B 0.9900
C2 C3 1.534(9)
C3 H3A 0.9900
C3 H3B 0.9900
C3 C4 1.499(10)
C4 H4A 0.9900
C4 H4B 0.9900
C4 C5 1.516(10)
C5 H5A 0.9900
C5 H5B 0.9900
C5 C6 1.535(8)
C6 H6A 0.9900
C6 H6B 0.9900
C7 H7 1.0000
C7 C8 1.526(8)
C7 C12 1.519(8)
C8 H8A 0.9900
C8 H8B 0.9900
C8 C9 1.521(8)
C9 H9A 0.9900
C9 H9B 0.9900
C9 C10 1.509(9)
C10 H10A 0.9900
C10 H10B 0.9900
C10 C11 1.506(9)
C11 H11A 0.9900
C11 H11B 0.9900
C11 C12 1.539(8)
C12 H12A 0.9900
C12 H12B 0.9900
C13 H13 1.0000
C13 C14 1.536(8)
C13 C18 1.532(7)
C14 H14A 0.9900
C14 H14B 0.9900
C14 C15 1.527(7)
C15 H15A 0.9900
C15 H15B 0.9900
C15 C16 1.519(9)
C16 H16A 0.9900
C16 H16B 0.9900
C16 C17 1.511(10)
C17 H17A 0.9900
C17 H17B 0.9900
C17 C18 1.536(8)
C18 H18A 0.9900
C18 H18B 0.9900
C19 H19 1.0000
C19 C20 1.517(8)
C19 C24 1.450(10)
C20 H20A 0.9900
C20 H20B 0.9900
C20 C21 1.541(9)
C21 H21A 0.9900
C21 H21B 0.9900
C21 C22 1.432(11)
C22 H22A 0.9900
C22 H22B 0.9900
C22 C23 1.488(11)
C23 H23A 0.9900
C23 H23B 0.9900
C23 C24 1.498(11)
C24 H24A 0.9900
C24 H24B 0.9900
C25 H25 1.0000
C25 C26 1.512(8)
C25 C30 1.449(10)
C26 H26A 0.9900
C26 H26B 0.9900
C26 C27 1.498(9)
C27 H27A 0.9900
C27 H27B 0.9900
C27 C28 1.419(12)
C28 H28A 0.9900
C28 H28B 0.9900
C28 C29 1.502(11)
C29 H29A 0.9900
C29 H29B 0.9900
C29 C30 1.494(9)
C30 H30A 0.9900
C30 H30B 0.9900
C31 H31 1.0000
C31 C32 1.533(8)
C31 C36 1.537(8)
C32 H32A 0.9900
C32 H32B 0.9900
C32 C33 1.517(9)
C33 H33A 0.9900
C33 H33B 0.9900
C33 C34 1.527(9)
C34 H34A 0.9900
C34 H34B 0.9900
C34 C35 1.519(10)
C35 H35A 0.9900
C35 H35B 0.9900
C35 C36 1.515(9)
C36 H36A 0.9900
C36 H36B 0.9900
C37 H37 1.0000
C37 C38 1.525(8)
C37 C42 1.533(7)
C38 H38A 0.9900
C38 H38B 0.9900
C38 C39 1.538(8)
C39 H39A 0.9900
C39 H39B 0.9900
C39 C40 1.518(8)
C40 H40A 0.9900
C40 H40B 0.9900
C40 C41 1.523(9)
C41 H41A 0.9900
C41 H41B 0.9900
C41 C42 1.541(8)
C42 H42A 0.9900
C42 H42B 0.9900
C43 H43 1.0000
C43 C44 1.531(8)
C43 C48 1.541(8)
C44 H44A 0.9900
C44 H44B 0.9900
C44 C45 1.527(8)
C45 H45A 0.9900
C45 H45B 0.9900
C45 C46 1.517(9)
C46 H46A 0.9900
C46 H46B 0.9900
C46 C47 1.509(9)
C47 H47A 0.9900
C47 H47B 0.9900
C47 C48 1.525(8)
C48 H48A 0.9900
C48 H48B 0.9900
C49 H49 1.0000
C49 C50 1.530(8)
C49 C54 1.526(8)
C50 H50A 0.9900
C50 H50B 0.9900
C50 C51 1.526(9)
C51 H51A 0.9900
C51 H51B 0.9900
C51 C52 1.523(10)
C52 H52A 0.9900
C52 H52B 0.9900
C52 C53 1.520(9)
C53 H53A 0.9900
C53 H53B 0.9900
C53 C54 1.516(9)
C54 H54A 0.9900
C54 H54B 0.9900

loop_
_twin_individual_id
_twin_individual_mass_fraction_refined
1 0.982(9)
2 0.018(9)
